data_2010382
loop_
_publ_author_name
'Blazis, Vincent J.'
'Koeller, Kevin J.'
'Rath, Nigam P.'
'Spilling, Christopher D.'

_publ_section_title
;
 A Chiral Bicyclic 1-Acetoxy Phosphonamide
;
_journal_issue 1
_journal_name_full 'Acta Crystallographica Section C'
_journal_page_first 86
_journal_page_last 88
_journal_paper_doi 10.1107/S0108270194007948
_journal_volume 51
_journal_year 1995
_chemical_formula_moiety 'C23 H45 N2 O3 P'
_chemical_formula_sum 'C23 H45 N2 O3 P'
_chemical_formula_weight 428.6
_space_group_IT_number 19
_symmetry_cell_setting orthorhombic
_symmetry_space_group_name_Hall 'P 2ac 2ab'
_symmetry_space_group_name_H-M 'P 21 21 21'
_atom_type_scat_source IntTabIV
_cell_angle_alpha 90.
_cell_angle_beta 90.
_cell_angle_gamma 90.
_cell_formula_units_Z 4
_cell_length_a 9.970(2)
_cell_length_b 14.049(3)
_cell_length_c 19.013(4)
_cell_measurement_reflns_used 20
_cell_measurement_temperature 298
_cell_measurement_theta_max 10
_cell_measurement_theta_min 8.75
_cell_volume 2663.1(10)
_diffrn_measurement_device 'Siemens R3m/V'
_diffrn_measurement_method \q-2\q
_diffrn_radiation_type MoK\a
_diffrn_radiation_wavelength 0.71073
_diffrn_reflns_av_R_equivalents 0.0315
_diffrn_reflns_limit_h_max 12
_diffrn_reflns_limit_h_min -8
_diffrn_reflns_limit_k_max 18
_diffrn_reflns_limit_k_min -11
_diffrn_reflns_limit_l_max 24
_diffrn_reflns_limit_l_min 0
_diffrn_reflns_number 5622
_diffrn_reflns_theta_max 27.5
_diffrn_standards_decay_% <2
_diffrn_standards_interval_count 50
_diffrn_standards_number 3
_exptl_absorpt_coefficient_mu 0.126
_exptl_absorpt_correction_type none
_exptl_crystal_colour colorless
_exptl_crystal_density_meas 1.069
_exptl_crystal_description irregular
_exptl_crystal_size_max 0.6
_exptl_crystal_size_mid 0.5
_exptl_crystal_size_min 0.4
_refine_diff_density_max 0.36
_refine_diff_density_min 0.33
_refine_ls_extinction_method none
_refine_ls_goodness_of_fit_obs 1.2
_refine_ls_hydrogen_treatment noref
_refine_ls_number_parameters 276
_refine_ls_number_reflns 3209
_refine_ls_R_factor_obs 0.0495
_refine_ls_shift/esd_max 0.019
_refine_ls_structure_factor_coef F
_refine_ls_weighting_details 'w = 1/[\s^2^(F)+0.0010F^2^]'
_refine_ls_weighting_scheme calc
_refine_ls_wR_factor_obs 0.0593
_reflns_number_observed 3209
_reflns_number_total 4152
_reflns_observed_criterion F>3.0\s(F)
_cod_data_source_file hu1102.cif
_cod_data_source_block hu1102_structure_1_of_1
_cod_depositor_comments
;
The following automatic conversions were performed:

'_refine_ls_weighting_scheme' value '1/[\s^2^(F)+0.0010F^2^]' was
changed to 'calc'. New tag '_refine_ls_weighting_details' was
created. The value of the new tag was set to 'w =
1/[\s^2^(F)+0.0010F^2^]'.

Automatic conversion script
Id: cif_fix_values 3143 2015-03-26 13:38:13Z robertas 
;
_cod_database_code 2010382

loop_
_symmetry_equiv_pos_as_xyz
x,y,z
1/2-x,-y,1/2+z
-x,1/2+y,1/2-z
1/2+x,1/2-y,-z

loop_
_atom_site_label
_atom_site_fract_x
_atom_site_fract_y
_atom_site_fract_z
_atom_site_U_iso_or_equiv
P .90710(10) .77090(10) .77310(10) .0420(10)
O(1) .9602(2) .6732(2) .77360(10) .0530(10)
O(2) .8016(3) .8880(2) .67610(10) .0550(10)
O(3) .9396(4) .9058(2) .5838(2) .0880(10)
N(1) .7927(3) .8014(2) .83230(10) .0460(10)
N(2) 1.0116(3) .8601(2) .79190(10) .0440(10)
C(1) .8315(3) .8875(2) .8714(2) .0450(10)
C(2) .7223(4) .9563(3) .8923(2) .0650(10)
C(3) .7869(4) 1.0373(3) .9332(2) .060(10)
C(4) .8998(5) 1.0848(3) .8926(2) .0720(10)
C(5) 1.0044(4) 1.0142(2) .8655(2) .0560(10)
C(6) .9316(3) .9379(2) .8241(2) .0460(10)
C(7) .6845(3) .7383(3) .8546(2) .0530(10)
C(8) .6953(4) .6834(3) .9250(2) .0630(10)
C(9) .8254(5) .6285(4) .9279(3) .102(2)
C(10) .6838(6) .7481(3) .9889(2) .093(2)
C(11) .5763(5) .6161(3) .9259(3) .100(2)
C(12) 1.1181(3) .8877(3) .7417(2) .0540(10)
C(13) 1.2618(3) .8617(3) .7635(2) .0620(10)
C(14) 1.3540(5) .8991(5) .7074(3) .136(3)
C(15) 1.3015(5) .9111(4) .8308(3) .105(2)
C(16) 1.2785(4) .7573(3) .7723(3) .093(2)
C(17) .8369(4) .7890(2) .6839(2) .0440(10)
C(18) .8620(5) .9395(3) .6242(2) .0640(10)
C(19) .8159(6) 1.0402(3) .6275(2) .094(2)
C(20) .7157(3) .7283(3) .6695(2) .0540(10)
C(21) .6604(4) .7312(3) .5938(2) .0670(10)
C(22) .7565(5) .6930(3) .5408(2) .093(2)
C(23) .5315(5) .6743(4) .5905(3) .104(2)
H(1) .875(3) .8681(19) .9155(15) .038(8)
H(2A) .6559 .9250 .9207 .080
H(2B) .6794 .9809 .8509 .080
H(3A) .8217 1.0125 .9765 .080
H(3B) .7201 1.0841 .9444 .080
H(4A) .9433 1.1304 .9225 .080
H(4B) .8625 1.1188 .8534 .080
H(5A) 1.0520 .9861 .9042 .080
H(5B) 1.0679 1.0461 .8358 .080
H(6) .887(3) .976(2) .7844(16) .051(9)
H(7A) .6709 .6923 .8179 .080
H(7B) .6046 .7762 .8569 .080
H(9A) .8303 .5947 .9717 .080
H(9B) .8283 .5840 .8896 .080
H(9C) .9000 .6715 .9243 .080
H(10A) .6909 .7119 1.0316 .080
H(10B) .7540 .7948 .9875 .080
H(10C) .5983 .7794 .9874 .080
H(11A) .5777 .5796 .9686 .080
H(11B) .4951 .6528 .9239 .080
H(11C) .5801 .5739 .8863 .080
H(12A) 1.1136 .9552 .7343 .080
H(12B) 1.0994 .8574 .6975 .080
H(14A) 1.4459 .8852 .7183 .080
H(14B) 1.3309 .8705 .6632 .080
H(14C) 1.3420 .9668 .7045 .080
H(15A) 1.3917 .8942 .8434 .080
H(15B) 1.2957 .9787 .8244 .080
H(15C) 1.2414 .8918 .8676 .080
H(16A) 1.3692 .7435 .7859 .080
H(16B) 1.2182 .7350 .8081 .080
H(16C) 1.2586 .7259 .7287 .080
H(17) .906(3) .775(2) .6551(15) .35(8)
H(19A) .8595 1.0752 .5907 .080
H(19B) .7206 1.0427 .6209 .080
H(19C) .8385 1.0677 .6722 .080
H(20A) .6455 .7475 .7010 .080
H(20B) .7375 .6634 .6804 .080
H(21) .6398 .7961 .5822 .080
H(22A) .7179 .6969 .4947 .080
H(22B) .8375 .7299 .5423 .080
H(22C) .7767 .6277 .5516 .080
H(23C) .4957 .6758 .5436 .080
H(23A) .5506 .6097 .6035 .080
H(23B) .4672 .7007 .6226 .080

loop_
_geom_angle_atom_site_label_1
_geom_angle_atom_site_label_2
_geom_angle_atom_site_label_3
_geom_angle
_geom_angle_publ_flag
O(1) P N(1) 118.90(10) yes
N(1) P N(2) 95.10(10) yes
N(1) P C(17) 109.00(10) yes
C(17) O(2) C(18) 118.6(3) yes
P N(1) C(7) 123.2(2) yes
P N(2) C(6) 107.8(2) yes
C(6) N(2) C(12) 117.3(3) yes
N(1) C(1) C(6) 104.8(3) yes
C(1) C(2) C(3) 107.9(3) yes
C(3) C(4) C(5) 113.0(3) yes
N(2) C(6) C(1) 104.8(3) yes
C(1) C(6) C(5) 109.6(3) yes
C(7) C(8) C(9) 110.2(3) yes
C(9) C(8) C(10) 109.9(4) yes
C(9) C(8) C(11) 110.8(4) yes
N(2) C(12) C(13) 115.7(3) yes
C(12) C(13) C(15) 111.4(3) yes
C(12) C(13) C(16) 111.7(3) yes
C(15) C(13) C(16) 109.2(4) yes
P C(17) C(20) 113.1(2) yes
O(2) C(18) O(3) 123.0(4) yes
O(3) C(18) C(19) 127.3(4) yes
C(20) C(21) C(22) 113.0(3) yes
C(22) C(21) C(23) 109.1(4) yes
O(1) P N(2) 118.30(10) yes
O(1) P C(17) 105.70(10) yes
N(2) P C(17) 109.20(10) yes
P N(1) C(1) 112.0(2) yes
C(1) N(1) C(7) 123.2(2) yes
P N(2) C(12) 120.4(2) yes
N(1) C(1) C(2) 118.0(3) yes
C(2) C(1) C(6) 109.4(3) yes
C(2) C(3) C(4) 112.5(3) yes
C(4) C(5) C(6) 107.9(3) yes
N(2) C(6) C(5) 118.5(3) yes
N(1) C(7) C(8) 120.1(3) yes
C(7) C(8) C(10) 112.8(3) yes
C(7) C(8) C(11) 105.4(3) yes
C(10) C(8) C(11) 107.7(4) yes
C(12) C(13) C(14) 107.2(4) yes
C(14) C(13) C(15) 106.3(4) yes
C(14) C(13) C(16) 110.9(4) yes
P C(17) O(2) 108.6(2) yes
O(2) C(17) C(20) 109.4(3) yes
O(2) C(18) C(19) 109.7(4) yes
C(17) C(20) C(21) 116.2(3) yes
C(20) C(21) C(23) 109.2(3) yes

loop_
_geom_bond_atom_site_label_1
_geom_bond_atom_site_label_2
_geom_bond_site_symmetry_1
_geom_bond_site_symmetry_2
_geom_bond_distance
_geom_bond_publ_flag
P O(1) . . 1.471(2) yes
P N(2) . . 1.669(3) yes
O(2) C(17) . . 1.442(4) yes
O(3) C(18) . . 1.189(5) yes
N(1) C(7) . . 1.459(4) yes
N(2) C(12) . . 1.479(4) yes
C(1) C(6) . . 1.519(5) yes
C(3) C(4) . . 1.520(6) yes
C(5) C(6) . . 1.516(5) yes
C(8) C(9) . . 1.510(7) yes
C(8) C(11) . . 1.517(6) yes
C(13) C(14) . . 1.503(7) yes
C(13) C(16) . . 1.486(6) yes
C(18) C(19) . . 1.488(6) yes
C(21) C(22) . . 1.491(6) yes
P N(1) . . 1.659(3) yes
P C(17) . . 1.853(3) yes
O(2) C(18) . . 1.364(5) yes
N(1) C(1) . . 1.472(4) yes
N(2) C(6) . . 1.484(4) yes
C(1) C(2) . . 1.508(5) yes
C(2) C(3) . . 1.521(5) yes
C(4) C(5) . . 1.529(5) yes
C(7) C(8) . . 1.550(5) yes
C(8) C(10) . . 1.522(5) yes
C(12) C(13) . . 1.535(5) yes
C(13) C(15) . . 1.508(7) yes
C(17) C(20) . . 1.504(5) yes
C(20) C(21) . . 1.542(5) yes
C(21) C(23) . . 1.514(7) yes
